data_2001059
loop_
_publ_author_name
'van Bolhuis, F.'
'Meetsma, A.'
'van de Grampel, J. C.'
'Brandt, K.'

_publ_section_title
;Structure of
 2,2'-(2,4-pyrimidinediyldioxy)bis(2,4,4,6,6-pentachloro-1,3,5,2\l^5^,4\l^5^,6\l^5^-triazatriphosphorine)
 at 130 K
;
_journal_issue 2
_journal_name_full 'Acta Crystallographica Section C'
_journal_page_first 337
_journal_page_last 339
_journal_paper_doi 10.1107/S0108270191009447
_journal_volume 48
_journal_year 1992
_chemical_formula_sum 'C4 H2 Cl10 N8 O2 P6'
_chemical_formula_weight 734.48
_symmetry_cell_setting monoclinic
_symmetry_space_group_name_Hall '-P 2yab'
_symmetry_space_group_name_H-M 'P 1 21/a 1'
_cell_angle_alpha 90
_cell_angle_beta 107.70(5)
_cell_angle_gamma 90
_cell_formula_units_Z 4
_cell_length_a 8.365(8)
_cell_length_b 22.654(2)
_cell_length_c 13.436(5)
_cell_volume 2426(3)
_diffrn_radiation_type Mo
_diffrn_radiation_wavelength 0.71073
_exptl_absorpt_coefficient_mu 1.57
_exptl_crystal_density_diffrn 2.011
_exptl_crystal_F_000 1432
_cod_data_source_file ge0272.cif
_cod_data_source_block ge0272a
_cod_database_code 2001059

loop_
_atom_site_label
_atom_site_fract_x
_atom_site_fract_y
_atom_site_fract_z
_atom_site_U_iso_or_equiv
Cl(1) .45080(10) .28799(4) .77528(6) .0259(3)
Cl(2) .72440(10) .49812(4) 1.01678(6) .0207(2)
Cl(3) .59450(10) .39584(4) 1.12325(6) .0235(3)
Cl(4) .99990(10) .26041(4) 1.06577(7) .0270(3)
Cl(5) 1.15040(10) .35540(4) .95634(7) .0290(3)
Cl(6) .71800(10) .52193(4) .29846(6) .0202(2)
Cl(7) .32240(10) .34588(4) .24650(6) .0237(3)
Cl(8) .36460(10) .35277(4) .48131(6) .0237(3)
Cl(9) .97180(10) .31670(5) .56218(8) .0385(3)
Cl(10) .93040(10) .30926(4) .32620(8) .0315(3)
P(1) .62800(10) .34790(4) .82841(6) .0149(2)
P(2) .70130(10) .41044(4) 1.01135(6) .0149(2)
P(3) .93370(10) .33352(4) .97920(7) .0170(2)
P(4) .71100(10) .46249(4) .40558(6) .0136(2)
P(5) .49180(10) .36914(4) .38160(6) .0163(2)
P(6) .82970(10) .34826(4) .42525(7) .0185(2)
O(1) .6145(3) .37770(10) .7184(2) .0182(6)
O(2) .7562(3) .50730(10) .5026(2) .0177(6)
N(1) .6944(3) .43970(10) .6122(2) .0148(6)
N(2) .7928(3) .45340(10) .7973(2) .0186(8)
N(3) .5711(3) .39040(10) .9045(2) .0162(6)
N(4) .8840(4) .38290(10) 1.0474(2) .0196(8)
N(5) .8033(4) .31630(10) .8713(2) .0212(10)
N(6) .5262(3) .43760(10) .3768(2) .0158(6)
N(7) .6445(4) .32520(10) .4035(3) .0253(12)
N(8) .8596(3) .41690(10) .4219(2) .0166(6)
C(1) .7076(4) .42630(10) .7108(3) .0164(12)
C(2) .8711(4) .5027(2) .7817(3) .0187(12)
C(3) .8658(4) .52330(10) .6850(3) .0167(12)
C(4) .7726(4) .48880(10) .6026(2) .0152(12)
H(2) .923(5) .524(2) .836(3) .025(8)
H(3) .921(4) .558(2) .674(3) .017(9)

loop_
_geom_bond_atom_site_label_1
_geom_bond_atom_site_label_2
_geom_bond_distance
P(1) N(3) 1.579(3)
P(1) N(5) 1.575(4)
P(2) N(3) 1.582(3)
P(2) N(4) 1.584(4)
P(3) N(4) 1.580(3)
P(3) N(5) 1.575(3)
P(4) N(6) 1.579(3)
P(4) N(8) 1.579(3)
P(5) N(6) 1.582(3)
P(5) N(7) 1.575(4)
P(6) N(7) 1.576(4)
P(6) N(8) 1.578(3)
Cl(1) P(1) 1.976(2)
Cl(2) P(2) 1.995(2)
Cl(3) P(2) 1.996(2)
Cl(4) P(3) 2.003(2)
Cl(5) P(3) 1.991(2)
Cl(6) P(4) 1.985(2)
Cl(7) P(5) 2.004(2)
Cl(8) P(5) 1.983(2)
Cl(9) P(6) 1.995(2)
Cl(10) P(6) 1.988(2)
P(1) O(1) 1.597(3)
P(4) O(2) 1.604(3)
O(1) C(1) 1.370(4)
O(2) C(4) 1.374(4)
N(1) C(1) 1.331(4)
N(2) C(2) 1.343(5)
N(1) C(4) 1.316(4)
N(2) C(1) 1.316(5)
C(2) C(3) 1.369(6)
C(3) C(4) 1.385(4)
C(2) H(2) 0.87(4)
C(3) H(3) 0.95(4)
